data_2010243
loop_
_publ_author_name
'Okabe, N.'
'Ikeda, K.'
'Kohyama, Y.'

_publ_section_title
;
 <i>N</i>^{\h^}-Nitro-<small>L</small>-arginine methyl ester
 hydrochloride
;
_journal_issue 12
_journal_name_full 'Acta Crystallographica Section C'
_journal_page_first 2088
_journal_page_last 2089
_journal_paper_doi 10.1107/S0108270194004609
_journal_volume 50
_journal_year 1994
_chemical_formula_moiety 'C7 H16 Cl1 N5 O4'
_chemical_formula_sum 'C7 H16 Cl N5 O4'
_chemical_formula_weight 269.69
_space_group_IT_number 4
_symmetry_cell_setting monoclinic
_symmetry_space_group_name_Hall 'P 2yb'
_symmetry_space_group_name_H-M 'P 1 21 1'
_atom_type_scat_source IntTabIV
_cell_angle_alpha 90.
_cell_angle_beta 103.03(2)
_cell_angle_gamma 90.
_cell_formula_units_Z 2
_cell_length_a 5.4400(10)
_cell_length_b 10.1080(10)
_cell_length_c 11.484(2)
_cell_measurement_reflns_used 25
_cell_measurement_temperature 296
_cell_measurement_theta_max 16.45
_cell_measurement_theta_min 15.15
_cell_volume 615.22(17)
_diffrn_measurement_device 'Riguku AFC5R'
_diffrn_measurement_method \w-2\q
_diffrn_radiation_type MoK\a
_diffrn_radiation_wavelength 0.71069
_diffrn_reflns_av_R_equivalents 0.028
_diffrn_reflns_limit_h_max 7
_diffrn_reflns_limit_h_min 0
_diffrn_reflns_limit_k_max 12
_diffrn_reflns_limit_k_min 0
_diffrn_reflns_limit_l_max 13
_diffrn_reflns_limit_l_min -14
_diffrn_reflns_number 1634
_diffrn_reflns_theta_max 27.5
_diffrn_standards_decay_% -0.13
_diffrn_standards_interval_count 150
_diffrn_standards_number 3
_exptl_absorpt_coefficient_mu 0.320
_exptl_absorpt_correction_T_max 1.23
_exptl_absorpt_correction_T_min 0.78
_exptl_absorpt_correction_type 'empirical (DIFABS; Walker & Stuart, 1983)'
_exptl_crystal_colour colourless
_exptl_crystal_density_diffrn 1.456
_exptl_crystal_density_meas 1.448(3)
_exptl_crystal_description plate
_exptl_crystal_size_max 0.20
_exptl_crystal_size_mid 0.20
_exptl_crystal_size_min 0.10
_refine_diff_density_max 0.26
_refine_diff_density_min -0.36
_refine_ls_extinction_method none
_refine_ls_goodness_of_fit_obs 1.58
_refine_ls_hydrogen_treatment noref
_refine_ls_number_parameters 153
_refine_ls_number_reflns 903
_refine_ls_R_factor_obs 0.048
_refine_ls_shift/esd_max 0.003
_refine_ls_structure_factor_coef Fsqd
_refine_ls_weighting_details w=4F~o~^2^/\s^2^(F~o~^2^)
_refine_ls_weighting_scheme calc
_refine_ls_wR_factor_obs 0.052
_reflns_number_observed 903
_reflns_number_total 1485
_reflns_observed_criterion I>3\s(I)
_cod_data_source_file as1106.cif
_cod_data_source_block as1106a
_cod_depositor_comments
;
The following automatic conversions were performed:

'_refine_ls_weighting_scheme' value 'w=4F~o~^2^/\s^2^(F~o~^2^)' was
changed to 'calc'. New tag '_refine_ls_weighting_details' was
created. The value of the new tag was set to
'w=4F~o~^2^/\s^2^(F~o~^2^)'.

Automatic conversion script
Id: cif_fix_values 3143 2015-03-26 13:38:13Z robertas 
;
_cod_original_cell_volume 615.2(3)
_cod_original_sg_symbol_Hall 'P 2y1'
_cod_original_sg_symbol_H-M 'P 21'
_cod_original_formula_sum 'C7 H16 Cl1 N5 O4'
_cod_database_code 2010243

loop_
_symmetry_equiv_pos_as_xyz
x,y,z
-x,y+1/2,-z

loop_
_atom_site_label
_atom_site_fract_x
_atom_site_fract_y
_atom_site_fract_z
Cl(1) -.0126(3) .0127 .1317(2)
O(1) .0097(8) .0212(6) .8255(4)
O(2) .3670(10) -.0701(5) .9251(5)
O(3) .0410(10) .7121(6) .5370(5)
O(4) .3190(10) .8451(6) .6356(6)
N(1) .4620(10) .1588(6) 1.0588(5)
N(2) .5380(10) .4254(7) .6626(6)
N(3) .1500(10) .4673(6) .5386(6)
N(4) .4170(10) .6366(6) .6493(5)
N(5) .2520(10) .7310(7) .6052(5)
C(1) .2350(10) .0236(9) .8959(5)
C(2) .3200(10) .1631(7) .9301(6)
C(3) .4920(10) .2164(7) .8527(6)
C(4) .3690(10) .2132(8) .7206(6)
C(5) .5250(10) .2816(9) .6427(7)
C(6) .3560(10) .5110(10) .6138(5)
C(7) -.110(2) -.121(2) .7930(10)
H(1A) .5091 .2497 1.0604
H(1B) .3515 .1317 1.1035
H(1C) .6088 .1065 1.0588
H(2) .6898 .4610 .7145
H(3A) .1291 .3717 .5308
H(3B) .0418 .5307 .5025
H(21) .1751 .2328 .9251
H(31) .6535 .1660 .8653
H(32) .5649 .3162 .8665
H(41) .3341 .1209 .7022
H(42) .1915 .2568 .7094
H(51) .4479 .2694 .5499
H(52) .6889 .2316 .6841
H(71) -.2753 -.1128 .7375
H(72) -.0076 -.1713 .7475
H(73) -.1263 -.1697 .8583

loop_
_geom_angle_atom_site_label_1
_geom_angle_atom_site_label_2
_geom_angle_atom_site_label_3
_geom_angle
_geom_angle_publ_flag
C(1) O(1) C(7) 116.1(7) yes
C(5) N(2) C(6) 124.6(7) yes
N(5) N(4) C(6) 117.6(5) yes
O(3) N(5) O(4) 119.3(7) yes
O(3) N(5) N(4) 125.0(6) yes
O(4) N(5) N(4) 115.6(6) yes
O(1) C(1) O(2) 125.6(8) yes
O(1) C(1) C(2) 111.5(7) yes
O(2) C(1) C(2) 122.8(5) yes
N(1) C(2) C(1) 106.7(5) yes
N(1) C(2) C(3) 109.8(5) yes
C(1) C(2) C(3) 111.7(5) yes
C(2) C(3) C(4) 112.8(5) yes
C(3) C(4) C(5) 113.6(6) yes
N(2) C(5) C(4) 111.7(7) yes
N(2) C(6) N(3) 119.8(8) yes
N(2) C(6) N(4) 111.9(6) yes
N(3) C(6) N(4) 128.3(7) yes
C(2) N(1) H(1A) 93.83 no
C(2) N(1) H(1B) 107.73 no
C(2) N(1) H(1C) 104.94 no
C(5) N(2) H(2) 117.75 no
C(6) N(2) H(2) 117.69 no
C(6) N(3) H(3A) 116.91 no
C(6) N(3) H(3B) 115.55 no
N(1) C(2) H(21) 106.58 no
C(1) C(2) H(21) 115.52 no
C(3) C(2) H(21) 106.39 no
C(2) C(3) H(31) 111.73 no
C(2) C(3) H(32) 119.77 no
C(4) C(3) H(31) 108.03 no
C(4) C(3) H(32) 103.35 no
C(3) C(4) H(41) 105.12 no
C(3) C(4) H(42) 107.54 no
C(5) C(4) H(41) 114.65 no
C(5) C(4) H(42) 110.87 no
N(2) C(5) H(51) 105.45 no
N(2) C(5) H(52) 113.76 no
C(4) C(5) H(51) 112.93 no
C(4) C(5) H(52) 92.50 no
O(1) C(7) H(71) 110.23 no
O(1) C(7) H(72) 110.11 no
O(1) C(7) H(73) 113.83 no

loop_
_geom_bond_atom_site_label_1
_geom_bond_atom_site_label_2
_geom_bond_site_symmetry_1
_geom_bond_site_symmetry_2
_geom_bond_distance
_geom_bond_publ_flag
O(1) C(1) . . 1.310(7) yes
O(1) C(7) . . 1.59(2) yes
O(2) C(1) . . 1.190(9) yes
O(3) N(5) . . 1.251(7) yes
O(4) N(5) . . 1.236(8) yes
N(1) C(2) . . 1.505(8) yes
N(2) C(5) . . 1.470(10) yes
N(2) C(6) . . 1.335(9) yes
N(3) C(6) . . 1.327(8) yes
N(4) N(5) . . 1.328(8) yes
N(4) C(6) . . 1.350(10) yes
C(1) C(2) . . 1.510(10) yes
C(2) C(3) . . 1.520(10) yes
C(3) C(4) . . 1.513(9) yes
C(4) C(5) . . 1.530(10) yes
N(1) H(1A) . . 0.953 no
N(1) H(1B) . . 0.916 no
N(1) H(1C) . . 0.958 no
N(2) H(2) . . 0.972 no
N(3) H(3A) . . 0.974 no
N(3) H(3B) . . 0.906 no
C(2) H(21) . . 1.051 no
C(3) H(31) . . 0.998 no
C(3) H(32) . . 1.083 no
C(4) H(41) . . 0.966 no
C(4) H(42) . . 1.043 no
C(5) H(51) . . 1.061 no
C(5) H(52) . . 1.042 no
C(7) H(71) . . 0.982 no
C(7) H(72) . . 0.985 no
C(7) H(73) . . 0.921 no
